data_2230404
loop_
_publ_author_name
'Su, Ri-Na'
'Shi, Sha'
'Wu, Hai-Bo'
'Wang, Wen-Shu'

_publ_section_title
;
 6\b-Hydroxyeremophil-7(11)-en-8\b,12-olide
;
_journal_coeditor_code LD2005
_journal_issue 6
_journal_name_full 'Acta Crystallographica Section E'
_journal_page_first o1361
_journal_paper_doi 10.1107/S1600536811016308
_journal_volume 67
_journal_year 2011
_chemical_formula_iupac 'C15 H22 O3'
_chemical_formula_moiety 'C15 H22 O3'
_chemical_formula_sum 'C15 H22 O3'
_chemical_formula_weight 250.33
_chemical_name_systematic
;
6\b-Hydroxyeremophil-7(11)-en-8\b,12-olide
;
_space_group_IT_number 19
_symmetry_cell_setting orthorhombic
_symmetry_space_group_name_Hall 'P 2ac 2ab'
_symmetry_space_group_name_H-M 'P 21 21 21'
_atom_sites_solution_hydrogens geom
_atom_sites_solution_primary direct
_atom_sites_solution_secondary difmap
_audit_creation_method SHELXL-97
_cell_angle_alpha 90.00
_cell_angle_beta 90.00
_cell_angle_gamma 90.00
_cell_formula_units_Z 4
_cell_length_a 8.0141(16)
_cell_length_b 9.969(2)
_cell_length_c 16.482(3)
_cell_measurement_reflns_used 8965
_cell_measurement_temperature 293(2)
_cell_measurement_theta_max 27.48
_cell_measurement_theta_min 2.39
_cell_volume 1316.8(4)
_computing_cell_refinement 'RAPID-AUTO (Rigaku, 2000)'
_computing_data_collection 'RAPID-AUTO (Rigaku, 2000)'
_computing_data_reduction 'CrystalStructure (Rigaku/MSC, 2000)'
_computing_molecular_graphics 'SHELXTL (Sheldrick, 2008)'
_computing_publication_material 'SHELXL97 (Sheldrick, 2008)'
_computing_structure_refinement 'SHELXL97 (Sheldrick, 2008)'
_computing_structure_solution 'SHELXS97 (Sheldrick, 2008)'
_diffrn_ambient_temperature 293(2)
_diffrn_measured_fraction_theta_full 0.999
_diffrn_measured_fraction_theta_max 0.999
_diffrn_measurement_device_type 'Rigaku R-AXIS RAPID IP'
_diffrn_measurement_method \w
_diffrn_radiation_monochromator graphite
_diffrn_radiation_source 'fine-focus sealed tube'
_diffrn_radiation_type MoK\a
_diffrn_radiation_wavelength 0.71073
_diffrn_reflns_av_R_equivalents 0.0605
_diffrn_reflns_av_sigmaI/netI 0.0569
_diffrn_reflns_limit_h_max 10
_diffrn_reflns_limit_h_min 0
_diffrn_reflns_limit_k_max 12
_diffrn_reflns_limit_k_min 0
_diffrn_reflns_limit_l_max 21
_diffrn_reflns_limit_l_min 0
_diffrn_reflns_number 8965
_diffrn_reflns_theta_full 27.48
_diffrn_reflns_theta_max 27.48
_diffrn_reflns_theta_min 2.39
_exptl_absorpt_coefficient_mu 0.086
_exptl_absorpt_correction_T_max 0.9746
_exptl_absorpt_correction_T_min 0.9501
_exptl_absorpt_correction_type multi-scan
_exptl_absorpt_process_details
;
(ABSCOR; Higashi, 1995)
;
_exptl_crystal_colour colourless
_exptl_crystal_density_diffrn 1.263
_exptl_crystal_density_method 'not measured'
_exptl_crystal_description block
_exptl_crystal_F_000 544
_exptl_crystal_size_max 0.60
_exptl_crystal_size_mid 0.60
_exptl_crystal_size_min 0.30
_refine_diff_density_max 0.209
_refine_diff_density_min -0.195
_refine_ls_extinction_coef 0.180(11)
_refine_ls_extinction_expression Fc^*^=kFc[1+0.001xFc^2^\l^3^/sin(2\q)]^-1/4^
_refine_ls_extinction_method 'SHELXL97 (Sheldrick, 2008)'
_refine_ls_goodness_of_fit_ref 0.945
_refine_ls_hydrogen_treatment constr
_refine_ls_matrix_type full
_refine_ls_number_parameters 168
_refine_ls_number_reflns 1744
_refine_ls_number_restraints 0
_refine_ls_restrained_S_all 0.945
_refine_ls_R_factor_all 0.0588
_refine_ls_R_factor_gt 0.0466
_refine_ls_shift/su_max 0.002
_refine_ls_shift/su_mean 0.000
_refine_ls_structure_factor_coef Fsqd
_refine_ls_weighting_details 'calc w=1/[\s^2^(Fo^2^)+(0.0635P)^2^+0.0000P] where P=(Fo^2^+2Fc^2^)/3'
_refine_ls_weighting_scheme calc
_refine_ls_wR_factor_gt 0.1019
_refine_ls_wR_factor_ref 0.1074
_reflns_number_gt 1314
_reflns_number_total 1744
_reflns_threshold_expression I>2\s(I)
_cod_data_source_file ld2005.cif
_cod_data_source_block I
_cod_original_cell_volume 1316.8(5)
_cod_database_code 2230404
_cod_database_fobs_code 2230404

loop_
_symmetry_equiv_pos_as_xyz
'x, y, z'
'-x+1/2, -y, z+1/2'
'-x, y+1/2, -z+1/2'
'x+1/2, -y+1/2, -z'

loop_
_atom_site_type_symbol
_atom_site_label
_atom_site_fract_x
_atom_site_fract_y
_atom_site_fract_z
_atom_site_U_iso_or_equiv
_atom_site_adp_type
_atom_site_calc_flag
_atom_site_refinement_flags
_atom_site_occupancy
_atom_site_symmetry_multiplicity
_atom_site_disorder_assembly
_atom_site_disorder_group
C C1 0.1478(3) 1.0934(2) -0.03828(13) 0.0498(5) Uani d . 1 1 . .
C C2 0.3268(3) 1.0825(2) -0.05855(13) 0.0440(5) Uani d . 1 1 . .
C C3 0.4112(3) 1.0805(2) 0.01139(12) 0.0413(5) Uani d . 1 1 . .
C C4 0.2914(2) 1.0938(3) 0.08081(12) 0.0481(6) Uani d . 1 1 . .
H H4 0.3130 1.1778 0.1099 0.058 Uiso calc R 1 1 . .
C C5 0.3057(3) 0.9777(3) 0.13851(14) 0.0539(6) Uani d . 1 1 . .
H H5A 0.2681 0.8962 0.1120 0.065 Uiso calc R 1 1 . .
H H5B 0.2354 0.9933 0.1854 0.065 Uiso calc R 1 1 . .
C C6 0.4879(3) 0.9612(3) 0.16573(12) 0.0468(5) Uani d . 1 1 . .
H H6 0.4924 0.8796 0.1989 0.056 Uiso calc R 1 1 . .
C C7 0.5409(3) 1.0768(3) 0.22055(13) 0.0549(6) Uani d . 1 1 . .
H H7A 0.4673 1.0804 0.2672 0.066 Uiso calc R 1 1 . .
H H7B 0.5293 1.1606 0.1911 0.066 Uiso calc R 1 1 . .
C C8 0.7215(3) 1.0626(3) 0.24987(13) 0.0614(7) Uani d . 1 1 . .
H H8A 0.7529 1.1411 0.2811 0.074 Uiso calc R 1 1 . .
H H8B 0.7314 0.9845 0.2846 0.074 Uiso calc R 1 1 . .
C C9 0.8371(3) 1.0479(3) 0.17726(13) 0.0550(6) Uani d . 1 1 . .
H H9A 0.9506 1.0361 0.1965 0.066 Uiso calc R 1 1 . .
H H9B 0.8336 1.1297 0.1455 0.066 Uiso calc R 1 1 . .
C C10 0.7906(3) 0.9293(2) 0.12286(13) 0.0497(6) Uani d . 1 1 . .
H H10 0.8622 0.9345 0.0748 0.060 Uiso calc R 1 1 . .
C C11 0.6069(2) 0.9379(2) 0.09238(12) 0.0427(5) Uani d . 1 1 . .
C C12 0.5903(2) 1.0574(2) 0.03156(12) 0.0413(5) Uani d . 1 1 . .
H H12 0.6343 1.1384 0.0576 0.050 Uiso calc R 1 1 . .
C C13 0.3809(3) 1.0747(3) -0.14545(12) 0.0561(6) Uani d . 1 1 . .
H H13A 0.4807 1.1265 -0.1528 0.084 Uiso calc R 1 1 . .
H H13B 0.2943 1.1096 -0.1797 0.084 Uiso calc R 1 1 . .
H H13C 0.4024 0.9829 -0.1596 0.084 Uiso calc R 1 1 . .
C C14 0.5597(3) 0.8095(2) 0.04675(15) 0.0633(7) Uani d . 1 1 . .
H H14A 0.6471 0.7864 0.0095 0.095 Uiso calc R 1 1 . .
H H14B 0.4578 0.8239 0.0173 0.095 Uiso calc R 1 1 . .
H H14C 0.5444 0.7377 0.0848 0.095 Uiso calc R 1 1 . .
C C15 0.8317(4) 0.7963(3) 0.16557(18) 0.0727(8) Uani d . 1 1 . .
H H15A 0.9469 0.7961 0.1815 0.109 Uiso calc R 1 1 . .
H H15B 0.8113 0.7230 0.1291 0.109 Uiso calc R 1 1 . .
H H15C 0.7625 0.7867 0.2128 0.109 Uiso calc R 1 1 . .
O O1 0.0277(2) 1.09467(19) -0.08281(10) 0.0629(5) Uani d . 1 1 . .
O O2 0.12877(17) 1.09976(19) 0.04302(9) 0.0568(5) Uani d . 1 1 . .
O O3 0.67936(19) 1.0359(2) -0.04189(9) 0.0647(6) Uani d . 1 1 . .
H H3 0.7767 1.0594 -0.0360 0.097 Uiso calc R 1 1 . .

loop_
_atom_site_aniso_label
_atom_site_aniso_U_11
_atom_site_aniso_U_22
_atom_site_aniso_U_33
_atom_site_aniso_U_12
_atom_site_aniso_U_13
_atom_site_aniso_U_23
C1 0.0432(11) 0.0585(13) 0.0476(11) -0.0017(11) -0.0011(10) 0.0074(12)
C2 0.0401(10) 0.0499(12) 0.0420(10) -0.0017(10) -0.0004(9) 0.0037(10)
C3 0.0377(9) 0.0479(11) 0.0383(9) -0.0040(10) 0.0045(9) 0.0014(9)
C4 0.0310(9) 0.0733(15) 0.0399(10) 0.0022(11) 0.0015(9) 0.0018(11)
C5 0.0352(10) 0.0824(17) 0.0441(11) -0.0036(12) 0.0082(9) 0.0135(12)
C6 0.0361(10) 0.0641(13) 0.0403(10) -0.0009(10) 0.0069(9) 0.0113(10)
C7 0.0448(11) 0.0820(16) 0.0378(10) 0.0094(13) 0.0056(10) -0.0024(11)
C8 0.0484(12) 0.0904(19) 0.0455(11) -0.0002(14) -0.0053(11) -0.0075(13)
C9 0.0384(11) 0.0781(16) 0.0486(11) -0.0010(12) -0.0044(11) -0.0014(12)
C10 0.0381(11) 0.0629(14) 0.0481(11) 0.0058(11) 0.0048(10) 0.0028(11)
C11 0.0356(10) 0.0507(12) 0.0418(10) -0.0012(9) 0.0024(9) -0.0009(9)
C12 0.0327(9) 0.0556(12) 0.0357(9) -0.0045(9) 0.0031(8) 0.0033(10)
C13 0.0574(14) 0.0724(15) 0.0386(10) -0.0003(13) 0.0000(11) 0.0016(11)
C14 0.0605(14) 0.0576(13) 0.0717(15) -0.0026(12) -0.0018(14) -0.0084(13)
C15 0.0631(16) 0.0726(16) 0.0825(17) 0.0173(14) -0.0060(16) 0.0115(15)
O1 0.0436(8) 0.0838(12) 0.0612(9) -0.0014(9) -0.0117(8) 0.0080(9)
O2 0.0333(7) 0.0884(12) 0.0488(8) 0.0062(9) 0.0030(7) 0.0099(9)
O3 0.0375(8) 0.1178(16) 0.0388(7) -0.0027(10) 0.0079(7) -0.0008(10)

loop_
_atom_type_symbol
_atom_type_description
_atom_type_scat_dispersion_real
_atom_type_scat_dispersion_imag
_atom_type_scat_source
C C 0.0033 0.0016 'International Tables Vol C Tables 4.2.6.8 and 6.1.1.4'
H H 0.0000 0.0000 'International Tables Vol C Tables 4.2.6.8 and 6.1.1.4'
O O 0.0106 0.0060 'International Tables Vol C Tables 4.2.6.8 and 6.1.1.4'

loop_
_geom_angle_atom_site_label_1
_geom_angle_atom_site_label_2
_geom_angle_atom_site_label_3
_geom_angle_site_symmetry_1
_geom_angle_site_symmetry_3
_geom_angle
_geom_angle_publ_flag
O1 C1 O2 . . 120.8(2) ?
O1 C1 C2 . . 129.5(2) ?
O2 C1 C2 . . 109.71(19) ?
C3 C2 C1 . . 107.30(19) ?
C3 C2 C13 . . 132.62(19) ?
C1 C2 C13 . . 120.07(19) ?
C2 C3 C12 . . 132.96(19) ?
C2 C3 C4 . . 109.45(18) ?
C12 C3 C4 . . 117.38(17) ?
O2 C4 C3 . . 104.59(16) ?
O2 C4 C5 . . 111.93(18) ?
C3 C4 C5 . . 111.4(2) ?
O2 C4 H4 . . 109.6 ?
C3 C4 H4 . . 109.6 ?
C5 C4 H4 . . 109.6 ?
C4 C5 C6 . . 109.90(18) ?
C4 C5 H5A . . 109.7 ?
C6 C5 H5A . . 109.7 ?
C4 C5 H5B . . 109.7 ?
C6 C5 H5B . . 109.7 ?
H5A C5 H5B . . 108.2 ?
C7 C6 C5 . . 110.9(2) ?
C7 C6 C11 . . 113.71(18) ?
C5 C6 C11 . . 111.80(17) ?
C7 C6 H6 . . 106.7 ?
C5 C6 H6 . . 106.7 ?
C11 C6 H6 . . 106.7 ?
C6 C7 C8 . . 112.3(2) ?
C6 C7 H7A . . 109.1 ?
C8 C7 H7A . . 109.1 ?
C6 C7 H7B . . 109.1 ?
C8 C7 H7B . . 109.1 ?
H7A C7 H7B . . 107.9 ?
C9 C8 C7 . . 109.66(18) ?
C9 C8 H8A . . 109.7 ?
C7 C8 H8A . . 109.7 ?
C9 C8 H8B . . 109.7 ?
C7 C8 H8B . . 109.7 ?
H8A C8 H8B . . 108.2 ?
C8 C9 C10 . . 112.8(2) ?
C8 C9 H9A . . 109.0 ?
C10 C9 H9A . . 109.0 ?
C8 C9 H9B . . 109.0 ?
C10 C9 H9B . . 109.0 ?
H9A C9 H9B . . 107.8 ?
C9 C10 C15 . . 110.24(19) ?
C9 C10 C11 . . 112.15(19) ?
C15 C10 C11 . . 113.4(2) ?
C9 C10 H10 . . 106.9 ?
C15 C10 H10 . . 106.9 ?
C11 C10 H10 . . 106.9 ?
C14 C11 C6 . . 110.74(18) ?
C14 C11 C10 . . 110.26(19) ?
C6 C11 C10 . . 109.67(16) ?
C14 C11 C12 . . 107.52(16) ?
C6 C11 C12 . . 109.39(17) ?
C10 C11 C12 . . 109.22(17) ?
O3 C12 C3 . . 108.46(17) ?
O3 C12 C11 . . 112.88(18) ?
C3 C12 C11 . . 110.02(16) ?
O3 C12 H12 . . 108.5 ?
C3 C12 H12 . . 108.5 ?
C11 C12 H12 . . 108.5 ?
C2 C13 H13A . . 109.5 ?
C2 C13 H13B . . 109.5 ?
H13A C13 H13B . . 109.5 ?
C2 C13 H13C . . 109.5 ?
H13A C13 H13C . . 109.5 ?
H13B C13 H13C . . 109.5 ?
C11 C14 H14A . . 109.5 ?
C11 C14 H14B . . 109.5 ?
H14A C14 H14B . . 109.5 ?
C11 C14 H14C . . 109.5 ?
H14A C14 H14C . . 109.5 ?
H14B C14 H14C . . 109.5 ?
C10 C15 H15A . . 109.5 ?
C10 C15 H15B . . 109.5 ?
H15A C15 H15B . . 109.5 ?
C10 C15 H15C . . 109.5 ?
H15A C15 H15C . . 109.5 ?
H15B C15 H15C . . 109.5 ?
C1 O2 C4 . . 108.92(16) ?
C12 O3 H3 . . 109.5 ?

loop_
_geom_bond_atom_site_label_1
_geom_bond_atom_site_label_2
_geom_bond_site_symmetry_2
_geom_bond_distance
_geom_bond_publ_flag
C1 O1 . 1.210(3) ?
C1 O2 . 1.350(3) ?
C1 C2 . 1.477(3) ?
C2 C3 . 1.337(3) ?
C2 C13 . 1.499(3) ?
C3 C12 . 1.492(3) ?
C3 C4 . 1.500(3) ?
C4 O2 . 1.445(2) ?
C4 C5 . 1.502(3) ?
C4 H4 . 0.9800 ?
C5 C6 . 1.536(3) ?
C5 H5A . 0.9700 ?
C5 H5B . 0.9700 ?
C6 C7 . 1.525(4) ?
C6 C11 . 1.557(3) ?
C6 H6 . 0.9800 ?
C7 C8 . 1.532(3) ?
C7 H7A . 0.9700 ?
C7 H7B . 0.9700 ?
C8 C9 . 1.521(3) ?
C8 H8A . 0.9700 ?
C8 H8B . 0.9700 ?
C9 C10 . 1.530(3) ?
C9 H9A . 0.9700 ?
C9 H9B . 0.9700 ?
C10 C15 . 1.537(3) ?
C10 C11 . 1.557(3) ?
C10 H10 . 0.9800 ?
C11 C14 . 1.532(3) ?
C11 C12 . 1.563(3) ?
C12 O3 . 1.421(2) ?
C12 H12 . 0.9800 ?
C13 H13A . 0.9600 ?
C13 H13B . 0.9600 ?
C13 H13C . 0.9600 ?
C14 H14A . 0.9600 ?
C14 H14B . 0.9600 ?
C14 H14C . 0.9600 ?
C15 H15A . 0.9600 ?
C15 H15B . 0.9600 ?
C15 H15C . 0.9600 ?
O3 H3 . 0.8200 ?

loop_
_geom_hbond_atom_site_label_D
_geom_hbond_atom_site_label_H
_geom_hbond_atom_site_label_A
_geom_hbond_site_symmetry_A
_geom_hbond_distance_DH
_geom_hbond_distance_HA
_geom_hbond_distance_DA
_geom_hbond_angle_DHA
O3 H3 O1 1_655 0.82 2.18 2.931(2) 152

loop_
_geom_torsion_atom_site_label_1
_geom_torsion_atom_site_label_2
_geom_torsion_atom_site_label_3
_geom_torsion_atom_site_label_4
_geom_torsion_site_symmetry_1
_geom_torsion_site_symmetry_2
_geom_torsion_site_symmetry_3
_geom_torsion_site_symmetry_4
_geom_torsion
_geom_torsion_publ_flag
O1 C1 C2 C3 . . . . -177.7(3) ?
O2 C1 C2 C3 . . . . 1.0(3) ?
O1 C1 C2 C13 . . . . 1.6(4) ?
O2 C1 C2 C13 . . . . -179.7(2) ?
C1 C2 C3 C12 . . . . 172.8(2) ?
C13 C2 C3 C12 . . . . -6.4(4) ?
C1 C2 C3 C4 . . . . -1.6(3) ?
C13 C2 C3 C4 . . . . 179.2(3) ?
C2 C3 C4 O2 . . . . 1.6(3) ?
C12 C3 C4 O2 . . . . -173.75(18) ?
C2 C3 C4 C5 . . . . 122.8(2) ?
C12 C3 C4 C5 . . . . -52.6(3) ?
O2 C4 C5 C6 . . . . 170.32(18) ?
C3 C4 C5 C6 . . . . 53.6(3) ?
C4 C5 C6 C7 . . . . 69.5(2) ?
C4 C5 C6 C11 . . . . -58.5(3) ?
C5 C6 C7 C8 . . . . 179.21(18) ?
C11 C6 C7 C8 . . . . -53.8(3) ?
C6 C7 C8 C9 . . . . 55.2(3) ?
C7 C8 C9 C10 . . . . -56.9(3) ?
C8 C9 C10 C15 . . . . -71.1(3) ?
C8 C9 C10 C11 . . . . 56.3(3) ?
C7 C6 C11 C14 . . . . 172.43(19) ?
C5 C6 C11 C14 . . . . -61.0(3) ?
C7 C6 C11 C10 . . . . 50.5(2) ?
C5 C6 C11 C10 . . . . 177.0(2) ?
C7 C6 C11 C12 . . . . -69.2(2) ?
C5 C6 C11 C12 . . . . 57.3(2) ?
C9 C10 C11 C14 . . . . -173.30(18) ?
C15 C10 C11 C14 . . . . -47.6(3) ?
C9 C10 C11 C6 . . . . -51.1(2) ?
C15 C10 C11 C6 . . . . 74.6(3) ?
C9 C10 C11 C12 . . . . 68.8(2) ?
C15 C10 C11 C12 . . . . -165.52(19) ?
C2 C3 C12 O3 . . . . 0.9(3) ?
C4 C3 C12 O3 . . . . 174.9(2) ?
C2 C3 C12 C11 . . . . -123.0(3) ?
C4 C3 C12 C11 . . . . 51.0(3) ?
C14 C11 C12 O3 . . . . -52.3(2) ?
C6 C11 C12 O3 . . . . -172.67(16) ?
C10 C11 C12 O3 . . . . 67.3(2) ?
C14 C11 C12 C3 . . . . 69.0(2) ?
C6 C11 C12 C3 . . . . -51.4(2) ?
C10 C11 C12 C3 . . . . -171.41(18) ?
O1 C1 O2 C4 . . . . 178.9(2) ?
C2 C1 O2 C4 . . . . 0.1(3) ?
C3 C4 O2 C1 . . . . -1.0(3) ?
C5 C4 O2 C1 . . . . -121.8(2) ?

loop_
_cod_related_entry_id
_cod_related_entry_database
_cod_related_entry_code
1 ChemSpider 30656714
